data_4022488
loop_
_publ_author_name
'Yu Liu'
'Zhi Fan'
'Heng-Yi Zhang'
'Ying-Wei Yang'
'Fei Ding'
'Shuang-Xi Liu'
'Xue Wu'
'Takehiko Wada'
'Yoshihisa Inoue'

_publ_section_title
;
 Supramolecular Self-Assemblies of \b-Cyclodextrins
 with Aromatic Tethers: Factors Governing the Helical
 Columnar versus Linear Channel Superstructures
;
_journal_name_full 'Journal of Organic Chemistry'
_journal_page_first 8345
_journal_page_last 8352
_journal_paper_doi 10.1021/jo034632q
_journal_volume 68
_journal_year 2003
_chemical_formula_sum 'C48 H83 Br O40'
_chemical_formula_weight 1380.05
_chemical_name_systematic
; 
 ? 
;
_space_group_IT_number 19
_symmetry_cell_setting orthorhombic
_symmetry_space_group_name_Hall 'P 2ac 2ab'
_symmetry_space_group_name_H-M 'P 21 21 21'
_atom_sites_solution_hydrogens geom
_atom_sites_solution_primary direct
_atom_sites_solution_secondary difmap
_audit_creation_method SHELXL-97
_cell_angle_alpha 90.00
_cell_angle_beta 90.00
_cell_angle_gamma 90.00
_cell_formula_units_Z 4
_cell_length_a 13.401(3)
_cell_length_b 19.157(5)
_cell_length_c 28.489(7)
_cell_measurement_reflns_used 948
_cell_measurement_temperature 293(2)
_cell_measurement_theta_max 22.73
_cell_measurement_theta_min 2.71
_cell_volume 7313(3)
_computing_cell_refinement 'Bruker SMART'
_computing_data_collection 'Bruker SMART'
_computing_data_reduction 'Bruker SAINT'
_computing_molecular_graphics 'Bruker SHELXTL'
_computing_publication_material 'Bruker SHELXTL'
_computing_structure_refinement 'SHELXL-97 (Sheldrick, 1997)'
_computing_structure_solution 'SHELXS-97 (Sheldrick, 1990)'
_diffrn_ambient_temperature 293(2)
_diffrn_measured_fraction_theta_full 1.000
_diffrn_measured_fraction_theta_max 1.000
_diffrn_measurement_device_type 'CCD area detector'
_diffrn_measurement_method 'phi and omega scans'
_diffrn_radiation_monochromator graphite
_diffrn_radiation_source 'fine-focus sealed tube'
_diffrn_radiation_type MoK\a
_diffrn_radiation_wavelength 0.71073
_diffrn_reflns_av_R_equivalents 0.0899
_diffrn_reflns_av_sigmaI/netI 0.1414
_diffrn_reflns_limit_h_max 12
_diffrn_reflns_limit_h_min -15
_diffrn_reflns_limit_k_max 20
_diffrn_reflns_limit_k_min -22
_diffrn_reflns_limit_l_max 33
_diffrn_reflns_limit_l_min -33
_diffrn_reflns_number 30316
_diffrn_reflns_theta_full 25.03
_diffrn_reflns_theta_max 25.03
_diffrn_reflns_theta_min 1.43
_exptl_absorpt_coefficient_mu 0.651
_exptl_absorpt_correction_T_max 0.9087
_exptl_absorpt_correction_T_min 0.8286
_exptl_absorpt_correction_type multi-scan
_exptl_absorpt_process_details SADABS
_exptl_crystal_density_diffrn 1.253
_exptl_crystal_density_meas 0
_exptl_crystal_density_method 'not measured'
_exptl_crystal_F_000 2904
_exptl_crystal_size_max 0.30
_exptl_crystal_size_mid 0.20
_exptl_crystal_size_min 0.15
_refine_diff_density_max 0.993
_refine_diff_density_min -0.542
_refine_diff_density_rms 0.187
_refine_ls_abs_structure_details 'Flack H D (1983), Acta Cryst. A39, 876-881'
_refine_ls_abs_structure_Flack 0.02(2)
_refine_ls_extinction_coef 0.0154(14)
_refine_ls_extinction_expression Fc^*^=kFc[1+0.001xFc^2^\l^3^/sin(2\q)]^-1/4^
_refine_ls_extinction_method SHELXL
_refine_ls_goodness_of_fit_ref 0.988
_refine_ls_hydrogen_treatment mixed
_refine_ls_matrix_type full
_refine_ls_number_parameters 812
_refine_ls_number_reflns 12899
_refine_ls_number_restraints 0
_refine_ls_restrained_S_all 0.988
_refine_ls_R_factor_all 0.2173
_refine_ls_R_factor_gt 0.1135
_refine_ls_shift/su_max 0.041
_refine_ls_shift/su_mean 0.003
_refine_ls_structure_factor_coef Fsqd
_refine_ls_weighting_details 'calc w=1/[\s^2^(Fo^2^)+(0.2000P)^2^+0.0000P] where P=(Fo^2^+2Fc^2^)/3'
_refine_ls_weighting_scheme calc
_refine_ls_wR_factor_gt 0.2754
_refine_ls_wR_factor_ref 0.3395
_reflns_number_gt 5697
_reflns_number_total 12899
_reflns_threshold_expression >2sigma(I)
_cod_data_source_file jo034632qsi20030910_105326.cif
_cod_data_source_block compound_1
_cod_depositor_comments
;
The following automatic conversions were performed:
'_symmetry_cell_setting' value 'Orthorhombic' changed to 'orthorhombic'
according to '/home/saulius/struct/CIF-dictionaries/cif_core.dic'
dictionary named 'cif_core.dic' version 2.4.1 from
2010-06-29.

'_exptl_absorpt_correction_type' value 'MULTI-SCAN' changed
to 'multi-scan' according to
'/home/saulius/struct/CIF-dictionaries/cif_core.dic' dictionary named
'cif_core.dic' version 2.4.1 from 2010-06-29.

Automatic conversion script
Id: cif_fix_enum 1527 2010-12-29 10:47:43Z saulius 
;
_cod_database_code 4022488

loop_
_symmetry_equiv_pos_as_xyz
'x, y, z'
'-x+1/2, -y, z+1/2'
'-x, y+1/2, -z+1/2'
'x+1/2, -y+1/2, -z'

loop_
_atom_site_label
_atom_site_type_symbol
_atom_site_fract_x
_atom_site_fract_y
_atom_site_fract_z
_atom_site_U_iso_or_equiv
_atom_site_adp_type
_atom_site_occupancy
_atom_site_symmetry_multiplicity
_atom_site_calc_flag
_atom_site_refinement_flags
C11 C 0.8042(11) 0.3907(7) 1.0747(5) 0.086(4) Uani 1 1 d .
H11A H 0.8249 0.4048 1.1063 0.103 Uiso 1 1 calc R
C12 C 0.7856(8) 0.4390(6) 0.8914(4) 0.059(3) Uani 1 1 d .
H12A H 0.8220 0.4807 0.9017 0.071 Uiso 1 1 calc R
C13 C 0.6484(8) 0.2786(5) 0.7539(3) 0.055(3) Uani 1 1 d .
H13A H 0.6708 0.3192 0.7358 0.065 Uiso 1 1 calc R
C14 C 0.5194(8) 0.0184(5) 0.7711(3) 0.049(3) Uani 1 1 d .
H14A H 0.5084 0.0246 0.7374 0.059 Uiso 1 1 calc R
C15 C 0.5541(14) -0.1438(6) 0.9208(4) 0.092(5) Uani 1 1 d .
H15A H 0.5452 -0.1793 0.8963 0.110 Uiso 1 1 calc R
C16 C 0.6413(7) -0.0850(5) 1.0982(3) 0.051(2) Uani 1 1 d .
H16A H 0.6308 -0.1355 1.1005 0.061 Uiso 1 1 calc R
C17 C 0.7906(9) 0.1509(6) 1.1652(4) 0.061(3) Uani 1 1 d .
H17A H 0.8095 0.1213 1.1918 0.073 Uiso 1 1 calc R
C21 C 0.7138(11) 0.4389(6) 1.0592(5) 0.082(4) Uani 1 1 d .
H21A H 0.7342 0.4879 1.0617 0.099 Uiso 1 1 calc R
O21 O 0.6340(9) 0.4274(5) 1.0892(3) 0.109(3) Uani 1 1 d .
H21B H 0.6503 0.3993 1.1095 0.163 Uiso 1 1 calc R
C22 C 0.6929(8) 0.4627(6) 0.8629(4) 0.058(3) Uani 1 1 d .
H22A H 0.7149 0.4924 0.8369 0.070 Uiso 1 1 calc R
O22 O 0.6276(6) 0.5026(4) 0.8930(3) 0.072(2) Uani 1 1 d .
H22B H 0.6246 0.4840 0.9189 0.108 Uiso 1 1 calc R
C23 C 0.5422(9) 0.2642(6) 0.7426(4) 0.063(3) Uani 1 1 d .
H23A H 0.5366 0.2555 0.7088 0.075 Uiso 1 1 calc R
O23 O 0.4871(6) 0.3227(4) 0.7535(3) 0.072(2) Uani 1 1 d .
H23B H 0.4410 0.3267 0.7347 0.108 Uiso 1 1 calc R
C24 C 0.4214(8) -0.0026(6) 0.7943(4) 0.063(3) Uani 1 1 d .
H24A H 0.3955 -0.0442 0.7784 0.076 Uiso 1 1 calc R
O24 O 0.3511(6) 0.0517(4) 0.7895(3) 0.082(2) Uani 1 1 d .
H24B H 0.3786 0.0864 0.7787 0.123 Uiso 1 1 calc R
C25 C 0.4725(11) -0.1537(8) 0.9585(4) 0.087(4) Uani 1 1 d .
H25A H 0.4752 -0.2018 0.9701 0.104 Uiso 1 1 calc R
O25 O 0.3776(8) -0.1410(5) 0.9403(3) 0.103(3) Uani 1 1 d .
H25B H 0.3812 -0.1112 0.9197 0.155 Uiso 1 1 calc R
C26 C 0.5766(8) -0.0504(6) 1.1333(4) 0.060(3) Uani 1 1 d .
H26A H 0.5904 -0.0712 1.1641 0.072 Uiso 1 1 calc R
O26 O 0.4749(6) -0.0610(4) 1.1229(3) 0.069(2) Uani 1 1 d .
H26B H 0.4472 -0.0788 1.1456 0.103 Uiso 1 1 calc R
C27 C 0.7276(9) 0.2159(6) 1.1834(4) 0.072(3) Uani 1 1 d .
H27A H 0.7692 0.2415 1.2058 0.086 Uiso 1 1 calc R
O27 O 0.6413(7) 0.1927(5) 1.2077(3) 0.093(3) Uani 1 1 d .
H27B H 0.6211 0.1563 1.1958 0.139 Uiso 1 1 calc R
C31 C 0.6920(9) 0.4219(6) 1.0077(4) 0.071(3) Uani 1 1 d .
H31A H 0.6631 0.3751 1.0055 0.086 Uiso 1 1 calc R
O31 O 0.6201(8) 0.4727(5) 0.9919(3) 0.105(3) Uani 1 1 d .
H31B H 0.5636 0.4571 0.9954 0.158 Uiso 1 1 calc R
C32 C 0.6390(7) 0.4001(5) 0.8432(3) 0.046(2) Uani 1 1 d .
H32A H 0.6117 0.3725 0.8692 0.056 Uiso 1 1 calc R
O32 O 0.5598(5) 0.4237(3) 0.8146(2) 0.0579(18) Uani 1 1 d .
H32B H 0.5234 0.4495 0.8298 0.087 Uiso 1 1 calc R
C33 C 0.5094(7) 0.1977(5) 0.7692(3) 0.047(2) Uani 1 1 d .
H33A H 0.5090 0.2071 0.8030 0.056 Uiso 1 1 calc R
O33 O 0.4099(6) 0.1806(4) 0.7541(3) 0.076(2) Uani 1 1 d .
H33B H 0.3939 0.1425 0.7647 0.113 Uiso 1 1 calc R
C34 C 0.4404(8) -0.0206(6) 0.8469(4) 0.061(3) Uani 1 1 d .
H34A H 0.4585 0.0223 0.8636 0.073 Uiso 1 1 calc R
O34 O 0.3503(7) -0.0461(5) 0.8650(3) 0.087(3) Uani 1 1 d .
H34B H 0.3620 -0.0746 0.8858 0.130 Uiso 1 1 calc R
C35 C 0.4944(10) -0.1050(8) 0.9983(4) 0.078(4) Uani 1 1 d .
H35A H 0.4881 -0.0570 0.9867 0.094 Uiso 1 1 calc R
O35 O 0.4190(7) -0.1154(6) 1.0361(3) 0.109(4) Uani 1 1 d .
H35B H 0.4399 -0.0987 1.0607 0.163 Uiso 1 1 calc R
C36 C 0.6011(8) 0.0297(5) 1.1360(4) 0.054(3) Uani 1 1 d .
H36A H 0.5782 0.0514 1.1068 0.065 Uiso 1 1 calc R
O36 O 0.5477(6) 0.0608(4) 1.1735(3) 0.078(2) Uani 1 1 d .
H36B H 0.5762 0.0966 1.1818 0.117 Uiso 1 1 calc R
C37 C 0.7061(8) 0.2629(6) 1.1441(4) 0.064(3) Uani 1 1 d .
H37A H 0.6608 0.2392 1.1223 0.077 Uiso 1 1 calc R
O37 O 0.6571(7) 0.3236(5) 1.1621(3) 0.100(3) Uani 1 1 d .
H37B H 0.6469 0.3512 1.1407 0.151 Uiso 1 1 calc R
C41 C 0.7835(9) 0.4265(6) 0.9762(4) 0.079(4) Uani 1 1 d .
H41A H 0.8083 0.4745 0.9745 0.094 Uiso 1 1 calc R
O41 O 0.7552(5) 0.4020(3) 0.9311(2) 0.0532(17) Uani 1 1 d .
C42 C 0.7111(7) 0.3560(5) 0.8161(4) 0.053(3) Uani 1 1 d .
H42A H 0.7333 0.3816 0.7882 0.064 Uiso 1 1 calc R
O42 O 0.6572(5) 0.2934(3) 0.8015(2) 0.0535(17) Uani 1 1 d .
C43 C 0.5775(8) 0.1375(5) 0.7592(4) 0.056(3) Uani 1 1 d .
H43A H 0.5684 0.1219 0.7267 0.067 Uiso 1 1 calc R
O43 O 0.5523(5) 0.0825(3) 0.7907(2) 0.0482(16) Uani 1 1 d .
C44 C 0.5228(9) -0.0711(6) 0.8512(3) 0.061(3) Uani 1 1 d .
H44A H 0.5015 -0.1164 0.8388 0.073 Uiso 1 1 calc R
O44 O 0.5408(7) -0.0770(4) 0.9006(2) 0.075(2) Uani 1 1 d .
C45 C 0.5954(9) -0.1140(6) 1.0163(4) 0.065(3) Uani 1 1 d .
H45A H 0.6026 -0.1610 1.0295 0.079 Uiso 1 1 calc R
O45 O 0.6109(6) -0.0629(3) 1.0526(2) 0.0597(19) Uani 1 1 d .
C46 C 0.7090(7) 0.0413(5) 1.1397(4) 0.052(3) Uani 1 1 d .
H46A H 0.7305 0.0265 1.1710 0.062 Uiso 1 1 calc R
O46 O 0.7250(5) 0.1146(4) 1.1360(2) 0.063(2) Uani 1 1 d .
C47 C 0.7973(8) 0.2826(5) 1.1186(3) 0.054(3) Uani 1 1 d .
H47A H 0.8402 0.3111 1.1388 0.065 Uiso 1 1 calc R
O47 O 0.7721(6) 0.3213(4) 1.0767(3) 0.066(2) Uani 1 1 d .
C51 C 0.8655(9) 0.3764(7) 0.9959(5) 0.085(4) Uani 1 1 d .
H51A H 0.8458 0.3273 0.9935 0.102 Uiso 1 1 calc R
O51 O 0.8859(7) 0.3969(5) 1.0451(3) 0.094(3) Uani 1 1 d .
C52 C 0.7997(8) 0.3332(6) 0.8436(4) 0.062(3) Uani 1 1 d .
H52A H 0.7757 0.3054 0.8702 0.075 Uiso 1 1 calc R
O52 O 0.8490(5) 0.3988(4) 0.8632(3) 0.067(2) Uani 1 1 d .
C53 C 0.6855(8) 0.1568(6) 0.7673(4) 0.060(3) Uani 1 1 d .
H53A H 0.6966 0.1642 0.8010 0.072 Uiso 1 1 calc R
O53 O 0.7109(5) 0.2191(4) 0.7422(3) 0.069(2) Uani 1 1 d .
C54 C 0.6174(8) -0.0484(5) 0.8268(3) 0.056(3) Uani 1 1 d .
H54A H 0.6406 -0.0052 0.8417 0.067 Uiso 1 1 calc R
O54 O 0.5942(5) -0.0329(3) 0.7779(2) 0.0547(17) Uani 1 1 d .
C55 C 0.6702(9) -0.1037(7) 0.9773(4) 0.070(3) Uani 1 1 d .
H55A H 0.6640 -0.0561 0.9651 0.084 Uiso 1 1 calc R
O55 O 0.6493(9) -0.1518(4) 0.9408(3) 0.092(3) Uani 1 1 d .
C56 C 0.7681(8) 0.0013(6) 1.1043(3) 0.055(3) Uani 1 1 d .
H56A H 0.7486 0.0185 1.0732 0.066 Uiso 1 1 calc R
O56 O 0.7436(5) -0.0713(4) 1.1060(2) 0.0592(18) Uani 1 1 d .
C57 C 0.8558(8) 0.2166(6) 1.1016(3) 0.051(3) Uani 1 1 d .
H57A H 0.8124 0.1901 1.0804 0.061 Uiso 1 1 calc R
O57 O 0.8751(5) 0.1741(4) 1.1425(2) 0.0597(18) Uani 1 1 d .
C61 C 0.9701(14) 0.3916(13) 0.9698(6) 0.145(8) Uani 1 1 d .
H61A H 0.9661 0.4371 0.9549 0.174 Uiso 1 1 calc R
H61B H 1.0223 0.3940 0.9934 0.174 Uiso 1 1 calc R
O61 O 0.9938(17) 0.3494(12) 0.9407(10) 0.303(16) Uani 1 1 d .
H61C H 0.9598 0.3549 0.9171 0.454 Uiso 1 1 calc R
C62 C 0.8737(13) 0.2926(10) 0.8192(8) 0.117(6) Uani 1 1 d .
C63 C 0.7589(10) 0.1017(7) 0.7492(7) 0.110(5) Uani 1 1 d .
H63A H 0.7422 0.0572 0.7634 0.133 Uiso 1 1 calc R
H63B H 0.7499 0.0970 0.7156 0.133 Uiso 1 1 calc R
O63 O 0.8573(8) 0.1154(7) 0.7579(6) 0.178(7) Uani 1 1 d .
H63C H 0.8918 0.0841 0.7470 0.267 Uiso 1 1 calc R
C64 C 0.6986(9) -0.0997(6) 0.8290(4) 0.074(3) Uani 1 1 d .
H64A H 0.7178 -0.1072 0.8614 0.089 Uiso 1 1 calc R
H64B H 0.7563 -0.0820 0.8121 0.089 Uiso 1 1 calc R
O64 O 0.6663(7) -0.1660(4) 0.8081(3) 0.098(3) Uani 1 1 d .
H64C H 0.6199 -0.1588 0.7899 0.147 Uiso 1 1 calc R
C65 C 0.7717(13) -0.1162(9) 0.9898(6) 0.111(6) Uani 1 1 d .
H65A H 0.8127 -0.1130 0.9618 0.133 Uiso 1 1 calc R
H65B H 0.7934 -0.0801 1.0114 0.133 Uiso 1 1 calc R
O65 O 0.7863(10) -0.1798(8) 1.0101(5) 0.159(5) Uani 1 1 d .
H65C H 0.8458 -0.1850 1.0158 0.239 Uiso 1 1 calc R
C66 C 0.8823(8) 0.0068(6) 1.1075(4) 0.061(3) Uani 1 1 d .
H66A H 0.9129 -0.0218 1.0834 0.074 Uiso 1 1 calc R
H66B H 0.9030 0.0548 1.1027 0.074 Uiso 1 1 calc R
O66 O 0.9127(5) -0.0159(4) 1.1516(2) 0.073(2) Uani 1 1 d .
H66C H 0.9548 0.0111 1.1621 0.109 Uiso 1 1 calc R
C67 C 0.9524(9) 0.2292(6) 1.0772(4) 0.067(3) Uani 1 1 d .
H67A H 0.9883 0.1855 1.0738 0.080 Uiso 1 1 calc R
H67B H 0.9402 0.2479 1.0461 0.080 Uiso 1 1 calc R
O68 O 1.0106(6) 0.2771(4) 1.1037(2) 0.0612(19) Uani 1 1 d .
C69 C 1.0951(8) 0.3027(6) 1.0831(4) 0.059(3) Uani 1 1 d .
C70 C 1.1393(11) 0.2747(7) 1.0438(5) 0.089(4) Uani 1 1 d .
H70A H 1.1125 0.2346 1.0304 0.107 Uiso 1 1 calc R
C71 C 1.2229(10) 0.3050(7) 1.0237(5) 0.087(4) Uani 1 1 d .
H71A H 1.2532 0.2854 0.9975 0.105 Uiso 1 1 calc R
C72 C 1.2605(11) 0.3659(8) 1.0443(4) 0.082(4) Uani 1 1 d .
C73 C 1.2180(9) 0.3918(8) 1.0822(4) 0.085(4) Uani 1 1 d .
H73A H 1.2451 0.4312 1.0964 0.101 Uiso 1 1 calc R
C74 C 1.1343(10) 0.3615(7) 1.1012(4) 0.074(4) Uani 1 1 d .
H74A H 1.1041 0.3820 1.1272 0.089 Uiso 1 1 calc R
Br1 Br 1.37728(14) 0.40637(10) 1.01699(6) 0.1160(7) Uani 1 1 d .
O1 O 0.3701(13) 0.8883(12) 0.1920(5) 0.208(8) Uani 1 1 d .
O2 O 0.8162(17) 0.7660(10) 0.1016(8) 0.271(12) Uani 1 1 d .
O3 O 0.5508(17) 0.1586(9) 0.6310(7) 0.217(8) Uani 1 1 d .
O4 O 0.958(3) 0.973(2) 0.7739(10) 0.356(19) Uani 1 1 d .
O5 O 0.8180(18) 0.3829(13) 0.6791(9) 0.267(11) Uani 1 1 d .
O62 O 0.9057(15) 0.3320(16) 0.7794(13) 0.163(14) Uani 0.50 1 d P
O62' O 0.9575(19) 0.2728(18) 0.8501(11) 0.172(13) Uani 0.50 1 d P

loop_
_atom_site_aniso_label
_atom_site_aniso_U_11
_atom_site_aniso_U_22
_atom_site_aniso_U_33
_atom_site_aniso_U_23
_atom_site_aniso_U_13
_atom_site_aniso_U_12
C11 0.098(10) 0.086(10) 0.074(8) 0.013(7) -0.030(8) -0.045(8)
C12 0.055(7) 0.052(6) 0.070(7) -0.013(6) -0.006(6) -0.008(5)
C13 0.066(7) 0.052(6) 0.046(6) -0.001(5) 0.011(5) -0.007(5)
C14 0.075(7) 0.029(5) 0.044(5) -0.002(4) 0.004(5) -0.003(5)
C15 0.175(16) 0.051(8) 0.049(7) -0.009(6) -0.032(9) -0.004(9)
C16 0.054(7) 0.046(6) 0.054(6) 0.003(5) -0.004(5) -0.005(5)
C17 0.061(7) 0.067(7) 0.055(6) 0.007(5) -0.017(6) -0.017(6)
C21 0.098(10) 0.040(7) 0.108(11) 0.006(7) 0.001(9) 0.008(7)
O21 0.142(9) 0.103(8) 0.082(6) 0.004(5) 0.009(6) 0.031(7)
C22 0.068(7) 0.053(7) 0.053(6) -0.013(5) 0.004(6) 0.002(5)
O22 0.077(5) 0.054(5) 0.085(5) -0.004(4) -0.007(4) 0.017(4)
C23 0.082(8) 0.057(7) 0.050(6) -0.002(5) -0.010(6) -0.005(6)
O23 0.103(6) 0.044(4) 0.069(5) 0.005(4) -0.031(4) 0.008(4)
C24 0.061(7) 0.058(7) 0.070(7) -0.003(6) -0.022(6) -0.007(6)
O24 0.071(5) 0.066(5) 0.109(6) 0.022(5) -0.002(5) 0.015(4)
C25 0.102(11) 0.092(10) 0.066(8) 0.016(7) -0.036(8) -0.041(8)
O25 0.124(8) 0.121(8) 0.065(5) 0.017(5) -0.017(6) -0.054(6)
C26 0.064(8) 0.063(7) 0.052(6) 0.012(5) -0.015(5) -0.003(6)
O26 0.065(5) 0.076(5) 0.066(4) 0.001(4) -0.007(4) -0.019(4)
C27 0.080(9) 0.072(8) 0.064(7) -0.011(6) 0.012(7) -0.021(7)
O27 0.080(6) 0.093(6) 0.106(6) -0.017(5) 0.030(5) -0.025(5)
C31 0.079(9) 0.059(8) 0.076(8) 0.003(6) -0.012(7) 0.007(6)
O31 0.113(7) 0.115(8) 0.088(6) 0.004(5) -0.011(6) 0.045(6)
C32 0.056(6) 0.044(6) 0.040(5) 0.006(4) -0.001(5) -0.006(5)
O32 0.057(4) 0.057(4) 0.060(4) -0.002(3) -0.005(3) 0.016(3)
C33 0.052(6) 0.045(6) 0.043(5) 0.002(4) -0.004(5) 0.005(5)
O33 0.078(5) 0.045(4) 0.103(6) 0.000(4) -0.035(5) -0.001(4)
C34 0.065(7) 0.058(7) 0.059(7) -0.017(5) 0.006(6) -0.003(6)
O34 0.092(6) 0.092(6) 0.076(5) -0.002(5) 0.019(5) -0.016(5)
C35 0.095(10) 0.091(9) 0.048(6) -0.001(6) -0.001(7) -0.028(8)
O35 0.095(7) 0.169(10) 0.064(5) 0.000(6) -0.010(5) -0.065(7)
C36 0.055(7) 0.049(6) 0.058(6) 0.000(5) -0.015(5) 0.003(5)
O36 0.078(5) 0.061(5) 0.095(6) -0.023(4) 0.008(5) -0.002(4)
C37 0.057(7) 0.058(7) 0.077(8) -0.003(6) -0.005(6) 0.006(6)
O37 0.104(7) 0.076(6) 0.122(7) -0.019(5) 0.042(6) 0.010(5)
C41 0.066(8) 0.064(8) 0.106(10) 0.011(7) -0.051(8) -0.010(6)
O41 0.056(4) 0.047(4) 0.056(4) -0.001(3) -0.010(3) -0.008(3)
C42 0.049(6) 0.044(6) 0.067(6) -0.009(5) 0.016(6) -0.016(5)
O42 0.058(4) 0.046(4) 0.057(4) -0.004(3) 0.018(3) -0.003(3)
C43 0.068(7) 0.049(6) 0.051(6) -0.003(5) 0.001(5) -0.008(5)
O43 0.056(4) 0.043(4) 0.045(3) -0.004(3) -0.009(3) -0.005(3)
C44 0.087(9) 0.046(6) 0.050(6) -0.016(5) -0.024(6) 0.007(6)
O44 0.125(7) 0.050(5) 0.051(4) -0.007(4) -0.009(4) 0.001(4)
C45 0.077(8) 0.063(7) 0.056(6) 0.002(6) -0.018(6) -0.009(6)
O45 0.087(5) 0.051(4) 0.041(4) -0.001(3) -0.011(3) -0.008(4)
C46 0.044(6) 0.049(6) 0.062(6) 0.018(5) -0.019(5) -0.012(5)
O46 0.079(5) 0.052(5) 0.059(4) 0.011(3) -0.032(4) -0.010(4)
C47 0.076(8) 0.045(6) 0.042(5) 0.007(5) -0.016(5) -0.010(5)
O47 0.082(5) 0.044(4) 0.072(5) -0.003(4) -0.022(4) -0.002(4)
C51 0.061(8) 0.089(9) 0.106(10) 0.032(8) 0.003(7) -0.007(7)
O51 0.082(6) 0.124(8) 0.075(5) 0.022(5) -0.034(5) -0.032(6)
C52 0.048(7) 0.057(7) 0.082(7) -0.014(6) -0.007(6) 0.001(5)
O52 0.048(4) 0.066(5) 0.087(5) -0.008(4) 0.006(4) -0.006(4)
C53 0.061(7) 0.052(7) 0.067(7) -0.005(5) 0.002(6) 0.005(5)
O53 0.067(5) 0.067(5) 0.075(5) -0.018(4) 0.027(4) -0.005(4)
C54 0.061(7) 0.052(6) 0.055(6) -0.011(5) -0.016(5) -0.005(5)
O54 0.056(4) 0.050(4) 0.057(4) -0.011(3) -0.001(3) 0.009(3)
C55 0.084(8) 0.071(8) 0.054(6) -0.008(6) -0.008(6) 0.018(7)
O55 0.151(9) 0.065(6) 0.059(5) -0.001(4) -0.012(6) 0.016(5)
C56 0.067(7) 0.054(7) 0.044(5) -0.003(5) -0.006(5) -0.001(5)
O56 0.064(5) 0.057(5) 0.056(4) -0.002(3) -0.008(3) 0.003(4)
C57 0.051(6) 0.070(7) 0.032(5) 0.005(5) -0.012(5) 0.001(5)
O57 0.056(4) 0.065(5) 0.058(4) 0.002(4) -0.017(4) -0.007(4)
C61 0.123(15) 0.22(2) 0.091(11) 0.022(13) 0.011(10) 0.098(16)
O61 0.23(2) 0.23(2) 0.46(4) -0.11(2) 0.20(3) 0.006(16)
C62 0.067(11) 0.116(14) 0.168(16) -0.050(12) 0.031(12) 0.006(10)
C63 0.066(9) 0.055(8) 0.211(16) -0.045(10) 0.020(10) 0.010(7)
O63 0.058(7) 0.123(9) 0.35(2) -0.086(12) 0.043(10) 0.014(6)
C64 0.066(8) 0.061(8) 0.096(8) -0.008(6) -0.029(7) 0.015(6)
O64 0.108(7) 0.048(5) 0.138(8) -0.010(5) -0.057(6) 0.021(5)
C65 0.146(16) 0.081(11) 0.105(11) 0.005(9) -0.010(11) 0.054(11)
O65 0.147(11) 0.162(13) 0.168(11) -0.018(10) -0.038(10) 0.045(10)
C66 0.052(7) 0.072(8) 0.059(7) 0.009(6) 0.000(5) -0.015(6)
O66 0.059(5) 0.094(6) 0.065(5) 0.013(4) -0.016(4) -0.005(4)
C67 0.087(9) 0.059(7) 0.054(6) -0.004(5) -0.018(6) -0.014(6)
O68 0.064(5) 0.072(5) 0.047(4) -0.012(4) 0.010(4) -0.011(4)
C69 0.064(7) 0.059(7) 0.054(6) -0.013(5) 0.003(6) 0.005(6)
C70 0.096(10) 0.069(8) 0.102(9) -0.035(7) 0.038(9) -0.026(8)
C71 0.099(10) 0.069(9) 0.094(10) -0.011(7) 0.053(8) 0.008(8)
C72 0.101(10) 0.084(10) 0.062(7) 0.013(7) 0.018(7) -0.001(8)
C73 0.078(9) 0.105(10) 0.071(8) -0.040(7) 0.049(7) -0.028(8)
C74 0.086(9) 0.086(9) 0.050(6) -0.038(6) 0.007(6) -0.001(7)
Br1 0.1166(13) 0.1242(14) 0.1071(11) -0.0078(10) 0.0498(10) -0.0308(10)
O1 0.148(12) 0.31(2) 0.166(12) 0.067(14) 0.009(10) -0.052(15)
O2 0.30(2) 0.161(16) 0.36(3) 0.015(16) 0.17(2) 0.118(17)
O3 0.27(2) 0.153(15) 0.229(17) -0.033(13) -0.053(17) 0.060(15)
O4 0.37(4) 0.45(5) 0.25(3) -0.09(3) 0.01(2) -0.16(4)
O5 0.24(2) 0.22(2) 0.34(3) 0.05(2) -0.05(2) -0.008(18)
O62 0.050(12) 0.18(3) 0.26(3) -0.14(3) 0.015(17) -0.014(14)
O62' 0.090(17) 0.22(3) 0.21(3) -0.09(2) -0.003(18) 0.039(19)

loop_
_atom_type_symbol
_atom_type_description
_atom_type_scat_dispersion_real
_atom_type_scat_dispersion_imag
_atom_type_scat_source
C C 0.0033 0.0016 'International Tables Vol C Tables 4.2.6.8 and 6.1.1.4'
H H 0.0000 0.0000 'International Tables Vol C Tables 4.2.6.8 and 6.1.1.4'
O O 0.0106 0.0060 'International Tables Vol C Tables 4.2.6.8 and 6.1.1.4'
Br Br -0.2901 2.4595 'International Tables Vol C Tables 4.2.6.8 and 6.1.1.4'

loop_
_geom_angle_atom_site_label_1
_geom_angle_atom_site_label_2
_geom_angle_atom_site_label_3
_geom_angle
O51 C11 O47 110.5(12)
O51 C11 C21 112.6(10)
O47 C11 C21 109.3(10)
O51 C11 H11A 108.1
O47 C11 H11A 108.1
C21 C11 H11A 108.1
O41 C12 O52 111.3(9)
O41 C12 C22 109.8(8)
O52 C12 C22 110.2(8)
O41 C12 H12A 108.5
O52 C12 H12A 108.5
C22 C12 H12A 108.5
O42 C13 O53 109.5(8)
O42 C13 C23 109.3(8)
O53 C13 C23 110.9(8)
O42 C13 H13A 109.0
O53 C13 H13A 109.0
C23 C13 H13A 109.0
O54 C14 O43 109.0(8)
O54 C14 C24 111.6(8)
O43 C14 C24 109.0(8)
O54 C14 H14A 109.1
O43 C14 H14A 109.1
C24 C14 H14A 109.1
O55 C15 O44 112.2(12)
O55 C15 C25 110.4(10)
O44 C15 C25 107.7(12)
O55 C15 H15A 108.8
O44 C15 H15A 108.8
C25 C15 H15A 108.8
O56 C16 O45 111.4(8)
O56 C16 C26 112.2(8)
O45 C16 C26 108.4(8)
O56 C16 H16A 108.2
O45 C16 H16A 108.2
C26 C16 H16A 108.2
O57 C17 O46 113.5(9)
O57 C17 C27 109.6(9)
O46 C17 C27 104.4(9)
O57 C17 H17A 109.7
O46 C17 H17A 109.7
C27 C17 H17A 109.7
O21 C21 C31 114.2(12)
O21 C21 C11 109.0(10)
C31 C21 C11 106.7(11)
O21 C21 H21A 108.9
C31 C21 H21A 108.9
C11 C21 H21A 108.9
C21 O21 H21B 109.5
O22 C22 C32 110.6(9)
O22 C22 C12 109.2(8)
C32 C22 C12 110.2(9)
O22 C22 H22A 108.9
C32 C22 H22A 108.9
C12 C22 H22A 108.9
C22 O22 H22B 109.5
O23 C23 C13 108.3(9)
O23 C23 C33 114.0(9)
C13 C23 C33 108.7(9)
O23 C23 H23A 108.6
C13 C23 H23A 108.6
C33 C23 H23A 108.6
C23 O23 H23B 109.5
O24 C24 C14 109.9(9)
O24 C24 C34 111.4(9)
C14 C24 C34 109.5(9)
O24 C24 H24A 108.7
C14 C24 H24A 108.7
C34 C24 H24A 108.7
C24 O24 H24B 109.5
O25 C25 C35 110.5(13)
O25 C25 C15 111.5(10)
C35 C25 C15 108.2(10)
O25 C25 H25A 108.9
C35 C25 H25A 108.8
C15 C25 H25A 108.8
C25 O25 H25B 109.5
O26 C26 C16 111.1(8)
O26 C26 C36 110.6(8)
C16 C26 C36 110.4(9)
O26 C26 H26A 108.2
C16 C26 H26A 108.2
C36 C26 H26A 108.2
C26 O26 H26B 109.5
O27 C27 C37 113.9(11)
O27 C27 C17 110.2(9)
C37 C27 C17 109.7(9)
O27 C27 H27A 107.6
C37 C27 H27A 107.6
C17 C27 H27A 107.6
C27 O27 H27B 109.5
O31 C31 C41 108.4(9)
O31 C31 C21 106.5(10)
C41 C31 C21 113.6(11)
O31 C31 H31A 109.4
C41 C31 H31A 109.4
C21 C31 H31A 109.4
C31 O31 H31B 109.5
O32 C32 C42 111.5(7)
O32 C32 C22 108.7(8)
C42 C32 C22 109.4(8)
O32 C32 H32A 109.1
C42 C32 H32A 109.1
C22 C32 H32A 109.1
C32 O32 H32B 109.5
O33 C33 C43 109.5(8)
O33 C33 C23 107.7(8)
C43 C33 C23 111.6(8)
O33 C33 H33A 109.4
C43 C33 H33A 109.4
C23 C33 H33A 109.4
C33 O33 H33B 109.5
O34 C34 C44 112.7(10)
O34 C34 C24 106.9(9)
C44 C34 C24 110.4(9)
O34 C34 H34A 108.9
C44 C34 H34A 108.9
C24 C34 H34A 108.9
C34 O34 H34B 109.5
C45 C35 O35 111.1(9)
C45 C35 C25 112.0(12)
O35 C35 C25 109.3(10)
C45 C35 H35A 108.1
O35 C35 H35A 108.1
C25 C35 H35A 108.1
C35 O35 H35B 109.5
O36 C36 C46 112.4(9)
O36 C36 C26 110.0(9)
C46 C36 C26 110.9(8)
O36 C36 H36A 107.8
C46 C36 H36A 107.8
C26 C36 H36A 107.8
C36 O36 H36B 109.5
O37 C37 C27 108.4(10)
O37 C37 C47 110.5(9)
C27 C37 C47 111.8(9)
O37 C37 H37A 108.7
C27 C37 H37A 108.7
C47 C37 H37A 108.7
C37 O37 H37B 109.5
O41 C41 C31 107.5(9)
O41 C41 C51 108.1(11)
C31 C41 C51 108.6(10)
O41 C41 H41A 110.8
C31 C41 H41A 110.8
C51 C41 H41A 110.8
C12 O41 C41 119.2(8)
O42 C42 C52 107.6(8)
O42 C42 C32 106.9(7)
C52 C42 C32 114.1(9)
O42 C42 H42A 109.4
C52 C42 H42A 109.4
C32 C42 H42A 109.4
C13 O42 C42 119.1(7)
O43 C43 C33 107.8(8)
O43 C43 C53 108.2(9)
C33 C43 C53 111.5(8)
O43 C43 H43A 109.8
C33 C43 H43A 109.8
C53 C43 H43A 109.8
C14 O43 C43 117.9(7)
O44 C44 C34 105.1(8)
O44 C44 C54 109.5(9)
C34 C44 C54 113.6(9)
O44 C44 H44A 109.5
C34 C44 H44A 109.5
C54 C44 H44A 109.5
C15 O44 C44 119.5(8)
O45 C45 C35 107.8(10)
O45 C45 C55 110.1(9)
C35 C45 C55 110.0(9)
O45 C45 H45A 109.6
C35 C45 H45A 109.6
C55 C45 H45A 109.6
C16 O45 C45 119.6(8)
O46 C46 C36 107.0(8)
O46 C46 C56 112.1(8)
C36 C46 C56 113.4(9)
O46 C46 H46A 108.1
C36 C46 H46A 108.1
C56 C46 H46A 108.1
C17 O46 C46 122.8(8)
O47 C47 C37 110.2(9)
O47 C47 C57 106.1(7)
C37 C47 C57 111.2(8)
O47 C47 H47A 109.8
C37 C47 H47A 109.8
C57 C47 H47A 109.8
C11 O47 C47 116.8(8)
O51 C51 C41 107.9(11)
O51 C51 C61 103.1(12)
C41 C51 C61 109.5(11)
O51 C51 H51A 112.0
C41 C51 H51A 112.0
C61 C51 H51A 112.0
C11 O51 C51 113.9(9)
C62 C52 C42 117.0(12)
C62 C52 O52 108.8(10)
C42 C52 O52 107.2(8)
C62 C52 H52A 107.8
C42 C52 H52A 107.8
O52 C52 H52A 107.8
C12 O52 C52 113.6(7)
O53 C53 C43 110.8(9)
O53 C53 C63 104.7(10)
C43 C53 C63 113.2(10)
O53 C53 H53A 109.3
C43 C53 H53A 109.3
C63 C53 H53A 109.3
C53 O53 C13 113.8(7)
O54 C54 C64 109.6(9)
O54 C54 C44 108.6(8)
C64 C54 C44 114.2(9)
O54 C54 H54A 108.1
C64 C54 H54A 108.1
C44 C54 H54A 108.1
C14 O54 C54 115.0(7)
O55 C55 C65 105.2(11)
O55 C55 C45 108.9(10)
C65 C55 C45 115.3(11)
O55 C55 H55A 109.1
C65 C55 H55A 109.1
C45 C55 H55A 109.1
C15 O55 C55 113.9(10)
O56 C56 C46 110.8(8)
O56 C56 C66 107.0(9)
C46 C56 C66 117.0(9)
O56 C56 H56A 107.2
C46 C56 H56A 107.2
C66 C56 H56A 107.2
C16 O56 C56 113.5(8)
O57 C57 C67 108.2(8)
O57 C57 C47 107.2(7)
C67 C57 C47 116.7(9)
O57 C57 H57A 108.2
C67 C57 H57A 108.2
C47 C57 H57A 108.2
C17 O57 C57 114.4(8)
O61 C61 C51 115(2)
O61 C61 H61A 108.5
C51 C61 H61A 108.5
O61 C61 H61B 108.4
C51 C61 H61B 108.5
H61A C61 H61B 107.5
C61 O61 H61C 109.4
O62 C62 C52 107.7(18)
O62 C62 O62' 112(2)
C52 C62 O62' 112.0(17)
O63 C63 C53 115.2(11)
O63 C63 H63A 108.5
C53 C63 H63A 108.5
O63 C63 H63B 108.5
C53 C63 H63B 108.5
H63A C63 H63B 107.5
C63 O63 H63C 109.5
C54 C64 O64 110.1(9)
C54 C64 H64A 109.6
O64 C64 H64A 109.6
C54 C64 H64B 109.6
O64 C64 H64B 109.7
H64A C64 H64B 108.2
C64 O64 H64C 109.5
O65 C65 C55 113.2(16)
O65 C65 H65A 108.9
C55 C65 H65A 108.9
O65 C65 H65B 108.9
C55 C65 H65B 108.9
H65A C65 H65B 107.8
C65 O65 H65C 109.5
O66 C66 C56 108.9(8)
O66 C66 H66A 109.9
C56 C66 H66A 109.9
O66 C66 H66B 109.9
C56 C66 H66B 109.9
H66A C66 H66B 108.3
C66 O66 H66C 109.5
O68 C67 C57 109.5(9)
O68 C67 H67A 109.8
C57 C67 H67A 109.8
O68 C67 H67B 109.8
C57 C67 H67B 109.8
H67A C67 H67B 108.2
C69 O68 C67 117.4(8)
C74 C69 O68 117.4(9)
C74 C69 C70 118.1(11)
O68 C69 C70 124.5(10)
C69 C70 C71 121.4(12)
C69 C70 H70A 119.3
C71 C70 H70A 119.3
C70 C71 C72 117.9(11)
C70 C71 H71A 121.1
C72 C71 H71A 121.1
C73 C72 C71 120.1(12)
C73 C72 Br1 122.3(11)
C71 C72 Br1 117.5(9)
C72 C73 C74 121.1(12)
C72 C73 H73A 119.5
C74 C73 H73A 119.5
C69 C74 C73 121.5(10)
C69 C74 H74A 119.3
C73 C74 H74A 119.3

loop_
_geom_bond_atom_site_label_1
_geom_bond_atom_site_label_2
_geom_bond_distance
C11 O51 1.388(16)
C11 O47 1.397(14)
C11 C21 1.586(19)
C11 H11A 0.9800
C12 O41 1.393(12)
C12 O52 1.402(12)
C12 C22 1.552(15)
C12 H12A 0.9800
C13 O42 1.392(11)
C13 O53 1.454(13)
C13 C23 1.485(15)
C13 H13A 0.9800
C14 O54 1.415(12)
C14 O43 1.419(11)
C14 C24 1.524(15)
C14 H14A 0.9800
C15 O55 1.406(18)
C15 O44 1.414(14)
C15 C25 1.54(2)
C15 H15A 0.9800
C16 O56 1.414(12)
C16 O45 1.425(11)
C16 C26 1.481(14)
C16 H16A 0.9800
C17 O57 1.377(13)
C17 O46 1.396(12)
C17 C27 1.592(17)
C17 H17A 0.9800
C21 O21 1.385(16)
C21 C31 1.531(18)
C21 H21A 0.9800
O21 H21B 0.8200
C22 O22 1.444(12)
C22 C32 1.507(14)
C22 H22A 0.9800
O22 H22B 0.8200
C23 O23 1.378(13)
C23 C33 1.547(14)
C23 H23A 0.9800
O23 H23B 0.8200
C24 O24 1.409(13)
C24 C34 1.558(15)
C24 H24A 0.9800
O24 H24B 0.8200
C25 O25 1.395(17)
C25 C35 1.499(17)
C25 H25A 0.9800
O25 H25B 0.8200
C26 O26 1.408(13)
C26 C36 1.573(15)
C26 H26A 0.9800
O26 H26B 0.8200
C27 O27 1.419(14)
C27 C37 1.465(16)
C27 H27A 0.9800
O27 H27B 0.8200
C31 O31 1.442(14)
C31 C41 1.522(17)
C31 H31A 0.9800
O31 H31B 0.8200
C32 O32 1.413(11)
C32 C42 1.499(13)
C32 H32A 0.9800
O32 H32B 0.8200
C33 O33 1.438(12)
C33 C43 1.498(14)
C33 H33A 0.9800
O33 H33B 0.8200
C34 O34 1.402(13)
C34 C44 1.473(15)
C34 H34A 0.9800
O34 H34B 0.8200
C35 C45 1.457(17)
C35 O35 1.489(14)
C35 H35A 0.9800
O35 H35B 0.8200
C36 O36 1.416(13)
C36 C46 1.467(14)
C36 H36A 0.9800
O36 H36B 0.8200
C37 O37 1.430(14)
C37 C47 1.472(15)
C37 H37A 0.9800
O37 H37B 0.8200
C41 O41 1.420(13)
C41 C51 1.563(17)
C41 H41A 0.9800
C42 O42 1.460(11)
C42 C52 1.487(15)
C42 H42A 0.9800
C43 O43 1.425(12)
C43 C53 1.511(15)
C43 H43A 0.9800
C44 O44 1.432(12)
C44 C54 1.510(16)
C44 H44A 0.9800
C45 O45 1.439(12)
C45 C55 1.509(16)
C45 H45A 0.9800
C46 O46 1.424(11)
C46 C56 1.493(15)
C46 H46A 0.9800
C47 O47 1.444(11)
C47 C57 1.565(15)
C47 H47A 0.9800
C51 O51 1.479(16)
C51 C61 1.61(2)
C51 H51A 0.9800
C52 C62 1.440(19)
C52 O52 1.526(13)
C52 H52A 0.9800
C53 O53 1.432(13)
C53 C63 1.533(16)
C53 H53A 0.9800
C54 O54 1.457(12)
C54 C64 1.468(15)
C54 H54A 0.9800
C55 O55 1.419(14)
C55 C65 1.426(19)
C55 H55A 0.9800
C56 O56 1.430(13)
C56 C66 1.537(15)
C56 H56A 0.9800
C57 O57 1.446(11)
C57 C67 1.489(15)
C57 H57A 0.9800
C61 O61 1.20(2)
C61 H61A 0.9700
C61 H61B 0.9700
O61 H61C 0.8200
C62 O62 1.43(4)
C62 O62' 1.48(3)
C63 O63 1.368(17)
C63 H63A 0.9700
C63 H63B 0.9700
O63 H63C 0.8200
C64 O64 1.469(14)
C64 H64A 0.9700
C64 H64B 0.9700
O64 H64C 0.8200
C65 O65 1.36(2)
C65 H65A 0.9700
C65 H65B 0.9700
O65 H65C 0.8200
C66 O66 1.390(12)
C66 H66A 0.9700
C66 H66B 0.9700
O66 H66C 0.8200
C67 O68 1.420(12)
C67 H67A 0.9700
C67 H67B 0.9700
O68 C69 1.366(13)
C69 C74 1.346(15)
C69 C70 1.376(15)
C70 C71 1.385(17)
C70 H70A 0.9300
C71 C72 1.400(19)
C71 H71A 0.9300
C72 C73 1.319(16)
C72 Br1 1.912(14)
C73 C74 1.374(17)
C73 H73A 0.9300
C74 H74A 0.9300

loop_
_geom_torsion_atom_site_label_1
_geom_torsion_atom_site_label_2
_geom_torsion_atom_site_label_3
_geom_torsion_atom_site_label_4
_geom_torsion
O51 C11 C21 O21 177.4(10)
O47 C11 C21 O21 54.2(14)
O51 C11 C21 C31 53.6(14)
O47 C11 C21 C31 -69.5(13)
O41 C12 C22 O22 55.8(11)
O52 C12 C22 O22 178.7(8)
O41 C12 C22 C32 -66.0(10)
O52 C12 C22 C32 57.0(11)
O42 C13 C23 O23 60.4(11)
O53 C13 C23 O23 -178.8(8)
O42 C13 C23 C33 -64.0(10)
O53 C13 C23 C33 56.8(10)
O54 C14 C24 O24 176.0(8)
O43 C14 C24 O24 55.5(10)
O54 C14 C24 C34 53.3(11)
O43 C14 C24 C34 -67.2(10)
O55 C15 C25 O25 175.6(10)
O44 C15 C25 O25 52.8(14)
O55 C15 C25 C35 53.8(14)
O44 C15 C25 C35 -68.9(14)
O56 C16 C26 O26 176.0(8)
O45 C16 C26 O26 52.5(11)
O56 C16 C26 C36 52.9(10)
O45 C16 C26 C36 -70.6(10)
O57 C17 C27 O27 -178.8(8)
O46 C17 C27 O27 59.3(11)
O57 C17 C27 C37 55.0(12)
O46 C17 C27 C37 -66.9(11)
O21 C21 C31 O31 67.7(13)
C11 C21 C31 O31 -171.8(10)
O21 C21 C31 C41 -173.1(10)
C11 C21 C31 C41 -52.6(13)
O22 C22 C32 O32 63.6(10)
C12 C22 C32 O32 -175.5(8)
O22 C22 C32 C42 -174.5(8)
C12 C22 C32 C42 -53.6(11)
O23 C23 C33 O33 64.9(11)
C13 C23 C33 O33 -174.2(8)
O23 C23 C33 C43 -174.9(8)
C13 C23 C33 C43 -54.0(11)
O24 C24 C34 O34 64.0(11)
C14 C24 C34 O34 -174.2(9)
O24 C24 C34 C44 -173.1(9)
C14 C24 C34 C44 -51.3(12)
O25 C25 C35 C45 -176.6(10)
C15 C25 C35 C45 -54.2(14)
O25 C25 C35 O35 59.8(14)
C15 C25 C35 O35 -177.8(11)
O26 C26 C36 O36 63.6(10)
C16 C26 C36 O36 -173.0(8)
O26 C26 C36 C46 -171.4(8)
C16 C26 C36 C46 -48.0(11)
O27 C27 C37 O37 60.9(12)
C17 C27 C37 O37 -175.0(9)
O27 C27 C37 C47 -177.1(9)
C17 C27 C37 C47 -53.0(12)
O31 C31 C41 O41 -68.3(12)
C21 C31 C41 O41 173.6(9)
O31 C31 C41 C51 174.9(10)
C21 C31 C41 C51 56.8(13)
O52 C12 O41 C41 116.5(9)
C22 C12 O41 C41 -121.3(9)
C31 C41 O41 C12 135.7(9)
C51 C41 O41 C12 -107.3(10)
O32 C32 C42 O42 -64.8(10)
C22 C32 C42 O42 175.0(8)
O32 C32 C42 C52 176.4(8)
C22 C32 C42 C52 56.1(11)
O53 C13 O42 C42 108.6(9)
C23 C13 O42 C42 -129.8(9)
C52 C42 O42 C13 -116.7(10)
C32 C42 O42 C13 120.3(9)
O33 C33 C43 O43 -70.4(10)
C23 C33 C43 O43 170.5(8)
O33 C33 C43 C53 171.0(8)
C23 C33 C43 C53 51.9(11)
O54 C14 O43 C43 109.5(9)
C24 C14 O43 C43 -128.4(9)
C33 C43 O43 C14 119.0(9)
C53 C43 O43 C14 -120.3(9)
O34 C34 C44 O44 -67.2(11)
C24 C34 C44 O44 173.4(9)
O34 C34 C44 C54 173.1(8)
C24 C34 C44 C54 53.7(11)
O55 C15 O44 C44 117.6(11)
C25 C15 O44 C44 -120.7(10)
C34 C44 O44 C15 135.1(12)
C54 C44 O44 C15 -102.5(13)
O35 C35 C45 O45 -60.3(13)
C25 C35 C45 O45 177.1(9)
O35 C35 C45 C55 179.6(10)
C25 C35 C45 C55 57.1(13)
O56 C16 O45 C45 104.3(10)
C26 C16 O45 C45 -131.8(9)
C35 C45 O45 C16 124.6(10)
C55 C45 O45 C16 -115.4(10)
O36 C36 C46 O46 -63.6(11)
C26 C36 C46 O46 172.8(8)
O36 C36 C46 C56 172.3(8)
C26 C36 C46 C56 48.7(12)
O57 C17 O46 C46 109.8(11)
C27 C17 O46 C46 -130.8(10)
C36 C46 O46 C17 136.2(10)
C56 C46 O46 C17 -98.9(11)
O37 C37 C47 O47 -66.6(11)
C27 C37 C47 O47 172.5(8)
O37 C37 C47 C57 176.0(9)
C27 C37 C47 C57 55.2(12)
O51 C11 O47 C47 104.1(10)
C21 C11 O47 C47 -131.4(10)
C37 C47 O47 C11 115.7(11)
C57 C47 O47 C11 -123.8(11)
O41 C41 C51 O51 -173.3(9)
C31 C41 C51 O51 -57.0(12)
O41 C41 C51 C61 75.1(15)
C31 C41 C51 C61 -168.5(13)
O47 C11 O51 C51 61.2(13)
C21 C11 O51 C51 -61.4(14)
C41 C51 O51 C11 62.1(13)
C61 C51 O51 C11 177.8(12)
O42 C42 C52 C62 63.6(14)
C32 C42 C52 C62 -178.0(12)
O42 C42 C52 O52 -173.9(7)
C32 C42 C52 O52 -55.4(11)
O41 C12 O52 C52 62.5(10)
C22 C12 O52 C52 -59.6(11)
C62 C52 O52 C12 -174.2(13)
C42 C52 O52 C12 58.3(11)
O43 C43 C53 O53 -170.7(8)
C33 C43 C53 O53 -52.3(11)
O43 C43 C53 C63 72.0(13)
C33 C43 C53 C63 -169.6(11)
C43 C53 O53 C13 56.9(11)
C63 C53 O53 C13 179.3(9)
O42 C13 O53 C53 60.0(11)
C23 C13 O53 C53 -60.7(11)
O44 C44 C54 O54 -171.9(7)
C34 C44 C54 O54 -54.7(11)
O44 C44 C54 C64 65.5(11)
C34 C44 C54 C64 -177.3(9)
O43 C14 O54 C54 61.9(9)
C24 C14 O54 C54 -58.6(10)
C64 C54 O54 C14 -177.5(9)
C44 C54 O54 C14 57.1(10)
O45 C45 C55 O55 -176.3(9)
C35 C45 C55 O55 -57.7(13)
O45 C45 C55 C65 65.7(14)
C35 C45 C55 C65 -175.6(12)
O44 C15 O55 C55 60.5(13)
C25 C15 O55 C55 -59.6(13)
C65 C55 O55 C15 -175.1(12)
C45 C55 O55 C15 60.7(12)
O46 C46 C56 O56 -174.6(7)
C36 C46 C56 O56 -53.4(11)
O46 C46 C56 C66 62.4(11)
C36 C46 C56 C66 -176.3(9)
O45 C16 O56 C56 62.1(10)
C26 C16 O56 C56 -59.6(10)
C46 C56 O56 C16 58.0(10)
C66 C56 O56 C16 -173.4(7)
O47 C47 C57 O57 -175.6(8)
C37 C47 C57 O57 -55.7(10)
O47 C47 C57 C67 63.1(10)
C37 C47 C57 C67 -177.1(8)
O46 C17 O57 C57 55.0(12)
C27 C17 O57 C57 -61.3(10)
C67 C57 O57 C17 -172.1(8)
C47 C57 O57 C17 61.3(10)
O51 C51 C61 O61 141(2)
C41 C51 C61 O61 -104(2)
C42 C52 C62 O62 56.2(18)
O52 C52 C62 O62 -65.5(18)
C42 C52 C62 O62' -179.7(18)
O52 C52 C62 O62' 59(2)
O53 C53 C63 O63 62.3(18)
C43 C53 C63 O63 -176.9(15)
O54 C54 C64 O64 -63.9(12)
C44 C54 C64 O64 58.2(13)
O55 C55 C65 O65 -67.2(16)
C45 C55 C65 O65 52.8(18)
O56 C56 C66 O66 -66.5(11)
C46 C56 C66 O66 58.4(12)
O57 C57 C67 O68 -72.7(11)
C47 C57 C67 O68 48.1(11)
C57 C67 O68 C69 -170.4(9)
C67 O68 C69 C74 161.4(10)
C67 O68 C69 C70 -14.9(16)
C74 C69 C70 C71 1(2)
O68 C69 C70 C71 177.5(12)
C69 C70 C71 C72 -1(2)
C70 C71 C72 C73 2(2)
C70 C71 C72 Br1 178.9(11)
C71 C72 C73 C74 -3(2)
Br1 C72 C73 C74 -179.7(11)
O68 C69 C74 C73 -178.6(12)
C70 C69 C74 C73 -2.1(19)
C72 C73 C74 C69 3(2)
